data_7036635
loop_
_publ_author_name
'Degtyarik, Mikhail M.'
'Lyakhov, Alexander S.'
'Ivashkevich, Ludmila S.'
'Matulis, Vitaly E.'
'Matulis, Vadim E.'
'Gruschinski, Sina'
'Voitekhovich, Sergei V.'
'Kersting, Berthold'
'Ivashkevich, Oleg A.'

_publ_section_title
;
 Copper(ii) tetrafluoroborate complexes with the N(3),N(4)-bridging
 coordination of 1-(tert-butyl)-1H-tetrazole: synthesis, crystal structure
 and magnetic properties.
;
_journal_issue 42
_journal_name_full 'Dalton transactions (Cambridge, England : 2003)'
_journal_page_first 18518
_journal_page_last 18526
_journal_paper_doi 10.1039/c5dt02871j
_journal_volume 44
_journal_year 2015
_chemical_formula_moiety 'C40 H84 Cu2 N32 O2, 4(B F4)'
_chemical_formula_sum 'C20 H42 B2 Cu F8 N16 O'
_chemical_formula_weight 759.85
_space_group_crystal_system triclinic
_space_group_IT_number 2
_space_group_name_Hall '-P 1'
_space_group_name_H-M_alt 'P -1'
_symmetry_space_group_name_Hall '-P 1'
_symmetry_space_group_name_H-M 'P -1'
_atom_sites_solution_hydrogens mixed
_atom_sites_solution_primary direct
_atom_sites_solution_secondary difmap
_audit_creation_method SHELXL-2014/7
_audit_update_record
;
2015-07-23 deposited with the CCDC.
2015-09-23 downloaded from the CCDC.
;
_cell_angle_alpha 89.7679(5)
_cell_angle_beta 76.6828(5)
_cell_angle_gamma 85.2409(5)
_cell_formula_units_Z 2
_cell_length_a 11.29880(10)
_cell_length_b 12.57020(10)
_cell_length_c 12.58490(10)
_cell_measurement_reflns_used 9808
_cell_measurement_temperature 100(2)
_cell_measurement_theta_max 30.17
_cell_measurement_theta_min 2.57
_cell_volume 1733.14(3)
_computing_cell_refinement 'SAINT (Bruker, 2010)'
_computing_data_collection 'APEX2 (Bruker, 2010)'
_computing_data_reduction 'SAINT (Bruker, 2010)'
_computing_molecular_graphics 'PLATON (Spek, 2009)'
_computing_publication_material
;
SHELXL-2014/7 (Sheldrick, 2014),
PLATON (Spek, 2009)
;
_computing_structure_refinement 'SHELXL-2014/7 (Sheldrick, 2014)'
_computing_structure_solution 'SIR2004 (Burla et al., 2005)'
_diffrn_ambient_temperature 100(2)
_diffrn_measured_fraction_theta_full 0.998
_diffrn_measured_fraction_theta_max 0.989
_diffrn_measurement_device_type 'Bruker APEX-II CCD'
_diffrn_measurement_method '\f and \w scans'
_diffrn_radiation_monochromator graphite
_diffrn_radiation_type MoK\a
_diffrn_radiation_wavelength 0.71073
_diffrn_reflns_av_R_equivalents 0.0163
_diffrn_reflns_av_unetI/netI 0.0154
_diffrn_reflns_laue_measured_fraction_full 0.998
_diffrn_reflns_laue_measured_fraction_max 0.989
_diffrn_reflns_limit_h_max 15
_diffrn_reflns_limit_h_min -15
_diffrn_reflns_limit_k_max 17
_diffrn_reflns_limit_k_min -17
_diffrn_reflns_limit_l_max 17
_diffrn_reflns_limit_l_min -17
_diffrn_reflns_number 37750
_diffrn_reflns_point_group_measured_fraction_full 0.998
_diffrn_reflns_point_group_measured_fraction_max 0.989
_diffrn_reflns_theta_full 25.242
_diffrn_reflns_theta_max 30.186
_diffrn_reflns_theta_min 1.626
_diffrn_source 'fine-focus sealed tube'
_exptl_absorpt_coefficient_mu 0.716
_exptl_absorpt_correction_T_max 0.7460
_exptl_absorpt_correction_T_min 0.7072
_exptl_absorpt_correction_type multi-scan
_exptl_absorpt_process_details 'SADABS (Bruker, 2008)'
_exptl_crystal_colour blue
_exptl_crystal_density_diffrn 1.456
_exptl_crystal_description prism
_exptl_crystal_F_000 786
_exptl_crystal_size_max 0.400
_exptl_crystal_size_mid 0.330
_exptl_crystal_size_min 0.240
_refine_diff_density_max 0.764
_refine_diff_density_min -0.440
_refine_diff_density_rms 0.054
_refine_ls_extinction_method none
_refine_ls_goodness_of_fit_ref 1.042
_refine_ls_hydrogen_treatment mixed
_refine_ls_matrix_type full
_refine_ls_number_parameters 516
_refine_ls_number_reflns 10164
_refine_ls_number_restraints 145
_refine_ls_restrained_S_all 1.153
_refine_ls_R_factor_all 0.0335
_refine_ls_R_factor_gt 0.0302
_refine_ls_shift/su_max 0.003
_refine_ls_shift/su_mean 0.000
_refine_ls_structure_factor_coef Fsqd
_refine_ls_weighting_details 'w=1/[\s^2^(Fo^2^)+(0.0415P)^2^+0.9456P] where P=(Fo^2^+2Fc^2^)/3'
_refine_ls_weighting_scheme calc
_refine_ls_wR_factor_gt 0.0803
_refine_ls_wR_factor_ref 0.0822
_reflns_Friedel_coverage 0.000
_reflns_number_gt 9342
_reflns_number_total 10164
_reflns_threshold_expression 'I > 2\s(I)'
_cod_data_source_file c5dt02871j2.cif
_cod_data_source_block 71
_cod_depositor_comments 'Adding full bibliography for 7036634--7036636.cif.'
_cod_database_code 7036635
_shelx_shelxl_version_number 2014/7
_shelx_space_group_comment
;
The symmetry employed for this shelxl refinement is uniquely defined
by the following loop, which should always be used as a source of
symmetry information in preference to the above space-group names.
They are only intended as comments.
;
_shelx_estimated_absorpt_t_min 0.763
_shelx_estimated_absorpt_t_max 0.847

loop_
_space_group_symop_operation_xyz
'x, y, z'
'-x, -y, -z'

loop_
_atom_site_label
_atom_site_type_symbol
_atom_site_fract_x
_atom_site_fract_y
_atom_site_fract_z
_atom_site_U_iso_or_equiv
_atom_site_adp_type
_atom_site_occupancy
_atom_site_site_symmetry_order
_atom_site_calc_flag
_atom_site_refinement_flags_posn
_atom_site_refinement_flags_adp
_atom_site_refinement_flags_occupancy
_atom_site_disorder_assembly
_atom_site_disorder_group
Cu1 Cu 0.16889(2) 0.53989(2) 0.05524(2) 0.01202(4) Uani 1 1 d . . . . .
C11 C 0.26038(12) 0.92217(9) 0.22834(10) 0.0183(2) Uani 1 1 d . . . . .
C12 C 0.34468(16) 0.95133(11) 0.12207(12) 0.0295(3) Uani 1 1 d . . . . .
H12A H 0.4144 0.8975 0.1035 0.044 Uiso 1 1 calc R U . . .
H12B H 0.3740 1.0214 0.1303 0.044 Uiso 1 1 calc R U . . .
H12C H 0.3002 0.9540 0.0637 0.044 Uiso 1 1 calc R U . . .
C13 C 0.14636(15) 0.99996(13) 0.25532(16) 0.0362(4) Uani 1 1 d . . . . .
H13A H 0.1030 0.9981 0.1964 0.054 Uiso 1 1 calc R U . . .
H13B H 0.1699 1.0723 0.2630 0.054 Uiso 1 1 calc R U . . .
H13C H 0.0929 0.9795 0.3239 0.054 Uiso 1 1 calc R U . . .
C14 C 0.32693(13) 0.91628(11) 0.32062(11) 0.0246(3) Uani 1 1 d . . . . .
H14A H 0.2703 0.8988 0.3887 0.037 Uiso 1 1 calc R U . . .
H14B H 0.3583 0.9854 0.3292 0.037 Uiso 1 1 calc R U . . .
H14C H 0.3951 0.8609 0.3035 0.037 Uiso 1 1 calc R U . . .
N11 N 0.22045(9) 0.81388(8) 0.21290(8) 0.01493(18) Uani 1 1 d . . . . .
N12 N 0.14978(10) 0.76340(9) 0.29636(8) 0.0193(2) Uani 1 1 d . . . . .
N13 N 0.12912(10) 0.67347(9) 0.25853(8) 0.01838(19) Uani 1 1 d . . . . .
N14 N 0.18502(9) 0.66410(8) 0.15040(8) 0.01441(18) Uani 1 1 d . . . . .
C15 C 0.24117(10) 0.75176(9) 0.12436(9) 0.0149(2) Uani 1 1 d . . . . .
H15 H 0.2884 0.7677 0.0543 0.018 Uiso 1 1 calc R U . . .
C21 C 0.22252(13) 0.34082(10) 0.43662(10) 0.0210(2) Uani 1 1 d . . . . .
C22 C 0.33310(13) 0.39889(12) 0.44292(11) 0.0261(3) Uani 1 1 d . . . . .
H22A H 0.3995 0.3793 0.3792 0.039 Uiso 1 1 calc R U . . .
H22B H 0.3594 0.3788 0.5097 0.039 Uiso 1 1 calc R U . . .
H22C H 0.3118 0.4761 0.4439 0.039 Uiso 1 1 calc R U . . .
C23 C 0.11491(15) 0.37182(14) 0.53168(12) 0.0323(3) Uani 1 1 d . . . . .
H23A H 0.0936 0.4490 0.5311 0.048 Uiso 1 1 calc R U . . .
H23B H 0.1371 0.3527 0.6005 0.048 Uiso 1 1 calc R U . . .
H23C H 0.0448 0.3338 0.5246 0.048 Uiso 1 1 calc R U . . .
C24 C 0.2560(2) 0.22043(12) 0.42819(14) 0.0421(4) Uani 1 1 d . . . . .
H24A H 0.1824 0.1834 0.4305 0.063 Uiso 1 1 calc R U . . .
H24B H 0.2916 0.1975 0.4894 0.063 Uiso 1 1 calc R U . . .
H24C H 0.3154 0.2030 0.3592 0.063 Uiso 1 1 calc R U . . .
N21 N 0.18514(10) 0.37389(8) 0.33373(8) 0.01734(19) Uani 1 1 d . . . . .
N22 N 0.09007(13) 0.33226(11) 0.30594(10) 0.0309(3) Uani 1 1 d . . . . .
N23 N 0.07684(12) 0.37576(10) 0.21584(10) 0.0273(3) Uani 1 1 d . . . . .
N24 N 0.16318(9) 0.44519(8) 0.18389(8) 0.01547(18) Uani 1 1 d . . . . .
C25 C 0.22980(11) 0.44270(9) 0.25779(9) 0.0150(2) Uani 1 1 d . . . . .
H25 H 0.2976 0.4830 0.2567 0.018 Uiso 1 1 calc R U . . .
C31 C 0.20899(11) 0.14513(9) -0.14757(10) 0.0166(2) Uani 1 1 d . . . . .
C32 C 0.21738(15) 0.13881(11) -0.26983(11) 0.0275(3) Uani 1 1 d . . . . .
H32A H 0.1370 0.1593 -0.2842 0.041 Uiso 1 1 calc R U . . .
H32B H 0.2444 0.0656 -0.2964 0.041 Uiso 1 1 calc R U . . .
H32C H 0.2761 0.1875 -0.3076 0.041 Uiso 1 1 calc R U . . .
C33 C 0.33312(13) 0.11398(11) -0.12308(12) 0.0251(3) Uani 1 1 d . . . . .
H33A H 0.3930 0.1605 -0.1631 0.038 Uiso 1 1 calc R U . . .
H33B H 0.3590 0.0396 -0.1458 0.038 Uiso 1 1 calc R U . . .
H33C H 0.3271 0.1218 -0.0445 0.038 Uiso 1 1 calc R U . . .
C34 C 0.11086(13) 0.07851(10) -0.08352(13) 0.0271(3) Uani 1 1 d . . . . .
H34A H 0.1069 0.0859 -0.0053 0.041 Uiso 1 1 calc R U . . .
H34B H 0.1308 0.0033 -0.1059 0.041 Uiso 1 1 calc R U . . .
H34C H 0.0317 0.1034 -0.0981 0.041 Uiso 1 1 calc R U . . .
N31 N 0.17351(9) 0.25912(8) -0.11214(8) 0.01300(17) Uani 1 1 d . . . . .
N32 N 0.09154(9) 0.31892(8) -0.15421(8) 0.01611(18) Uani 1 1 d . . . . .
N33 N 0.07497(9) 0.41125(8) -0.10615(8) 0.01537(18) Uani 1 1 d . . . . .
N34 N 0.14569(9) 0.41264(8) -0.03210(8) 0.01311(17) Uani 1 1 d . . . . .
C35 C 0.20530(11) 0.31729(9) -0.03684(10) 0.0154(2) Uani 1 1 d . . . . .
H35 H 0.2613 0.2942 0.0061 0.018 Uiso 1 1 calc R U . . .
C41 C 0.23436(12) 0.75550(10) -0.34044(10) 0.0184(2) Uani 1 1 d . . . . .
C42 C 0.13817(12) 0.83960(10) -0.36394(11) 0.0209(2) Uani 1 1 d . . . . .
H42A H 0.0587 0.8097 -0.3500 0.031 Uiso 1 1 calc R U . . .
H42B H 0.1613 0.8607 -0.4405 0.031 Uiso 1 1 calc R U . . .
H42C H 0.1329 0.9022 -0.3164 0.031 Uiso 1 1 calc R U . . .
C43 C 0.24609(18) 0.65835(12) -0.41408(11) 0.0333(3) Uani 1 1 d . . . . .
H43A H 0.3087 0.6058 -0.3984 0.050 Uiso 1 1 calc R U . . .
H43B H 0.2695 0.6796 -0.4906 0.050 Uiso 1 1 calc R U . . .
H43C H 0.1677 0.6267 -0.4009 0.050 Uiso 1 1 calc R U . . .
C44 C 0.35607(13) 0.80304(14) -0.35054(12) 0.0303(3) Uani 1 1 d . . . . .
H44A H 0.3453 0.8641 -0.3000 0.045 Uiso 1 1 calc R U . . .
H44B H 0.3856 0.8268 -0.4255 0.045 Uiso 1 1 calc R U . . .
H44C H 0.4156 0.7488 -0.3326 0.045 Uiso 1 1 calc R U . . .
N41 N 0.19173(9) 0.72069(8) -0.22440(8) 0.01425(18) Uani 1 1 d . . . . .
N42 N 0.11418(10) 0.78486(8) -0.14930(8) 0.0182(2) Uani 1 1 d . . . . .
N43 N 0.09728(10) 0.73561(8) -0.05781(8) 0.01763(19) Uani 1 1 d . . . . .
N44 N 0.16352(9) 0.63894(8) -0.07141(8) 0.01314(17) Uani 1 1 d . . . . .
C45 C 0.22154(11) 0.63149(9) -0.17543(9) 0.0147(2) Uani 1 1 d . . . . .
H45 H 0.2751 0.5728 -0.2094 0.018 Uiso 1 1 calc R U . . .
B1 B 0.47955(14) 0.37631(13) 0.71260(12) 0.0241(3) Uani 1 1 d D U . . .
F1A F 0.6003(4) 0.3787(4) 0.7114(6) 0.0287(13) Uani 0.46(2) 1 d D U P A 1
F2A F 0.4402(5) 0.4699(3) 0.6626(6) 0.0355(12) Uani 0.46(2) 1 d D U P A 1
F3A F 0.4584(7) 0.2878(5) 0.6593(7) 0.0288(12) Uani 0.46(2) 1 d D U P A 1
F4A F 0.4023(6) 0.3821(8) 0.8161(5) 0.0587(18) Uani 0.46(2) 1 d D U P A 1
F1B F 0.6009(5) 0.3871(6) 0.7085(7) 0.063(2) Uani 0.54(2) 1 d D U P A 2
F2B F 0.4267(6) 0.4677(4) 0.6847(8) 0.0657(16) Uani 0.54(2) 1 d D U P A 2
F3B F 0.4701(8) 0.2922(5) 0.6456(7) 0.0494(16) Uani 0.54(2) 1 d D U P A 2
F4B F 0.4333(13) 0.3505(10) 0.8210(5) 0.099(3) Uani 0.54(2) 1 d D U P A 2
B2 B 0.48092(15) 0.25304(14) 0.11681(14) 0.0294(3) Uani 1 1 d D U . . .
F5 F 0.49285(9) 0.33726(7) 0.18092(8) 0.0329(2) Uani 1 1 d D U . . .
F6A F 0.50047(11) 0.29543(11) 0.00748(9) 0.0309(3) Uani 0.779(3) 1 d D U P B 1
F7A F 0.5646(2) 0.16974(15) 0.11472(19) 0.0434(5) Uani 0.779(3) 1 d D U P B 1
F8A F 0.36076(11) 0.22433(9) 0.14044(10) 0.0306(3) Uani 0.779(3) 1 d D U P B 1
F6B F 0.4327(6) 0.2332(5) 0.0485(5) 0.060(2) Uani 0.221(3) 1 d D U P B 2
F7B F 0.6061(5) 0.1908(5) 0.1070(5) 0.0266(12) Uani 0.221(3) 1 d D U P B 2
F8B F 0.4236(5) 0.1844(4) 0.2199(5) 0.0579(19) Uani 0.221(3) 1 d D U P B 2
O1W O 0.37125(9) 0.51101(9) -0.00774(10) 0.0278(2) Uani 1 1 d D . . . .
H1W H 0.397(2) 0.4642(14) -0.0548(16) 0.042 Uiso 1 1 d D U . . .
H2W H 0.4155(18) 0.5619(13) -0.0212(17) 0.042 Uiso 1 1 d D U . . .

loop_
_atom_site_aniso_label
_atom_site_aniso_U_11
_atom_site_aniso_U_22
_atom_site_aniso_U_33
_atom_site_aniso_U_23
_atom_site_aniso_U_13
_atom_site_aniso_U_12
Cu1 0.01547(7) 0.01177(7) 0.01069(7) 0.00252(4) -0.00576(5) -0.00438(5)
C11 0.0239(6) 0.0130(5) 0.0198(5) -0.0037(4) -0.0089(4) -0.0004(4)
C12 0.0489(9) 0.0193(6) 0.0224(6) 0.0016(5) -0.0084(6) -0.0142(6)
C13 0.0335(8) 0.0237(7) 0.0547(10) -0.0164(7) -0.0208(7) 0.0094(6)
C14 0.0313(7) 0.0246(6) 0.0220(6) -0.0008(5) -0.0132(5) -0.0061(5)
N11 0.0168(4) 0.0150(4) 0.0133(4) -0.0015(3) -0.0040(3) -0.0011(3)
N12 0.0204(5) 0.0232(5) 0.0135(4) -0.0008(4) -0.0020(4) -0.0035(4)
N13 0.0188(5) 0.0238(5) 0.0128(4) 0.0004(4) -0.0029(4) -0.0052(4)
N14 0.0158(4) 0.0170(4) 0.0111(4) 0.0008(3) -0.0036(3) -0.0040(3)
C15 0.0167(5) 0.0157(5) 0.0126(5) -0.0005(4) -0.0036(4) -0.0029(4)
C21 0.0364(7) 0.0174(5) 0.0111(5) 0.0021(4) -0.0103(5) 0.0003(5)
C22 0.0293(7) 0.0344(7) 0.0171(6) 0.0000(5) -0.0120(5) 0.0015(5)
C23 0.0366(8) 0.0444(9) 0.0149(6) 0.0044(5) -0.0024(5) -0.0076(7)
C24 0.0871(14) 0.0182(6) 0.0269(7) 0.0025(5) -0.0282(8) 0.0034(7)
N21 0.0247(5) 0.0166(5) 0.0128(4) 0.0036(3) -0.0077(4) -0.0052(4)
N22 0.0424(7) 0.0356(7) 0.0234(6) 0.0156(5) -0.0180(5) -0.0251(6)
N23 0.0352(6) 0.0314(6) 0.0229(5) 0.0140(5) -0.0158(5) -0.0219(5)
N24 0.0189(4) 0.0155(4) 0.0146(4) 0.0042(3) -0.0073(4) -0.0066(4)
C25 0.0175(5) 0.0155(5) 0.0129(5) 0.0023(4) -0.0054(4) -0.0021(4)
C31 0.0197(5) 0.0110(5) 0.0177(5) 0.0009(4) -0.0015(4) -0.0017(4)
C32 0.0438(8) 0.0187(6) 0.0193(6) -0.0036(5) -0.0068(6) 0.0003(5)
C33 0.0236(6) 0.0200(6) 0.0301(7) 0.0019(5) -0.0053(5) 0.0049(5)
C34 0.0279(6) 0.0148(6) 0.0344(7) 0.0013(5) 0.0032(5) -0.0071(5)
N31 0.0135(4) 0.0126(4) 0.0135(4) 0.0023(3) -0.0039(3) -0.0022(3)
N32 0.0179(4) 0.0165(4) 0.0153(4) 0.0003(3) -0.0072(4) 0.0005(4)
N33 0.0173(4) 0.0165(4) 0.0141(4) 0.0001(3) -0.0075(4) -0.0008(3)
N34 0.0145(4) 0.0131(4) 0.0135(4) 0.0028(3) -0.0065(3) -0.0029(3)
C35 0.0166(5) 0.0141(5) 0.0175(5) 0.0030(4) -0.0079(4) -0.0030(4)
C41 0.0221(5) 0.0210(5) 0.0110(5) 0.0038(4) -0.0018(4) -0.0005(4)
C42 0.0221(6) 0.0221(6) 0.0189(6) 0.0074(4) -0.0059(4) -0.0011(4)
C43 0.0572(10) 0.0249(7) 0.0148(6) -0.0026(5) -0.0058(6) 0.0074(6)
C44 0.0202(6) 0.0451(9) 0.0244(7) 0.0137(6) -0.0025(5) -0.0048(6)
N41 0.0180(4) 0.0130(4) 0.0114(4) 0.0006(3) -0.0028(3) -0.0010(3)
N42 0.0242(5) 0.0151(4) 0.0137(4) 0.0002(3) -0.0023(4) 0.0023(4)
N43 0.0223(5) 0.0146(4) 0.0145(4) 0.0006(3) -0.0026(4) 0.0024(4)
N44 0.0155(4) 0.0115(4) 0.0127(4) 0.0006(3) -0.0039(3) -0.0010(3)
C45 0.0179(5) 0.0130(5) 0.0132(5) 0.0005(4) -0.0037(4) -0.0005(4)
B1 0.0211(6) 0.0309(8) 0.0206(7) -0.0034(5) -0.0036(5) -0.0078(6)
F1A 0.0175(19) 0.0166(17) 0.059(3) 0.0159(16) -0.0234(19) -0.0032(13)
F2A 0.040(2) 0.0175(16) 0.063(2) 0.0129(19) -0.0379(19) -0.0099(17)
F3A 0.0286(18) 0.0209(19) 0.041(2) -0.0012(14) -0.0127(16) -0.0106(15)
F4A 0.049(3) 0.085(4) 0.0347(19) -0.017(2) 0.0178(13) -0.040(2)
F1B 0.040(3) 0.062(4) 0.096(5) 0.014(3) -0.028(3) -0.027(2)
F2B 0.050(2) 0.056(3) 0.091(3) -0.042(2) -0.027(2) 0.032(2)
F3B 0.069(4) 0.033(2) 0.057(3) -0.020(2) -0.044(3) 0.016(2)
F4B 0.151(6) 0.097(5) 0.0340(18) -0.004(2) 0.031(3) -0.075(5)
B2 0.0251(7) 0.0299(8) 0.0312(8) -0.0143(6) -0.0019(6) -0.0034(6)
F5 0.0367(5) 0.0259(4) 0.0399(5) -0.0132(4) -0.0175(4) 0.0013(4)
F6A 0.0314(6) 0.0393(7) 0.0206(5) 0.0019(4) -0.0032(4) -0.0026(5)
F7A 0.0575(13) 0.0318(9) 0.0454(10) -0.0169(8) -0.0302(11) 0.0232(9)
F8A 0.0325(6) 0.0291(6) 0.0301(6) -0.0003(4) -0.0029(5) -0.0136(5)
F6B 0.063(4) 0.063(4) 0.068(4) -0.038(3) -0.056(4) 0.028(3)
F7B 0.032(3) 0.035(3) 0.0133(18) -0.0020(16) -0.0066(19) -0.007(2)
F8B 0.054(3) 0.047(3) 0.059(3) -0.009(2) 0.024(3) -0.034(3)
O1W 0.0164(4) 0.0265(5) 0.0424(6) 0.0042(4) -0.0093(4) -0.0051(4)

loop_
_atom_type_symbol
_atom_type_description
_atom_type_scat_dispersion_real
_atom_type_scat_dispersion_imag
_atom_type_scat_source
C C 0.0033 0.0016 'International Tables Vol C Tables 4.2.6.8 and 6.1.1.4'
H H 0.0000 0.0000 'International Tables Vol C Tables 4.2.6.8 and 6.1.1.4'
B B 0.0013 0.0007 'International Tables Vol C Tables 4.2.6.8 and 6.1.1.4'
N N 0.0061 0.0033 'International Tables Vol C Tables 4.2.6.8 and 6.1.1.4'
O O 0.0106 0.0060 'International Tables Vol C Tables 4.2.6.8 and 6.1.1.4'
F F 0.0171 0.0103 'International Tables Vol C Tables 4.2.6.8 and 6.1.1.4'
Cu Cu 0.3201 1.2651 'International Tables Vol C Tables 4.2.6.8 and 6.1.1.4'

loop_
_geom_angle_atom_site_label_1
_geom_angle_atom_site_label_2
_geom_angle_atom_site_label_3
_geom_angle
N24 Cu1 N34 88.73(4)
N24 Cu1 N14 88.63(4)
N34 Cu1 N14 176.59(4)
N24 Cu1 N44 176.42(4)
N34 Cu1 N44 91.77(4)
N14 Cu1 N44 90.74(4)
N24 Cu1 O1W 94.57(4)
N34 Cu1 O1W 89.58(4)
N14 Cu1 O1W 92.76(4)
N44 Cu1 O1W 88.98(4)
N11 C11 C12 107.63(10)
N11 C11 C14 108.11(10)
C12 C11 C14 110.89(12)
N11 C11 C13 107.53(11)
C12 C11 C13 110.74(13)
C14 C11 C13 111.76(11)
C11 C12 H12A 109.5
C11 C12 H12B 109.5
H12A C12 H12B 109.5
C11 C12 H12C 109.5
H12A C12 H12C 109.5
H12B C12 H12C 109.5
C11 C13 H13A 109.5
C11 C13 H13B 109.5
H13A C13 H13B 109.5
C11 C13 H13C 109.5
H13A C13 H13C 109.5
H13B C13 H13C 109.5
C11 C14 H14A 109.5
C11 C14 H14B 109.5
H14A C14 H14B 109.5
C11 C14 H14C 109.5
H14A C14 H14C 109.5
H14B C14 H14C 109.5
C15 N11 N12 108.18(10)
C15 N11 C11 130.44(10)
N12 N11 C11 121.37(10)
N13 N12 N11 107.28(10)
N12 N13 N14 109.54(10)
C15 N14 N13 106.67(10)
C15 N14 Cu1 129.90(8)
N13 N14 Cu1 123.33(8)
N14 C15 N11 108.33(10)
N14 C15 H15 125.8
N11 C15 H15 125.8
N21 C21 C22 107.77(10)
N21 C21 C23 107.42(11)
C22 C21 C23 111.55(11)
N21 C21 C24 107.28(10)
C22 C21 C24 110.19(13)
C23 C21 C24 112.38(13)
C21 C22 H22A 109.5
C21 C22 H22B 109.5
H22A C22 H22B 109.5
C21 C22 H22C 109.5
H22A C22 H22C 109.5
H22B C22 H22C 109.5
C21 C23 H23A 109.5
C21 C23 H23B 109.5
H23A C23 H23B 109.5
C21 C23 H23C 109.5
H23A C23 H23C 109.5
H23B C23 H23C 109.5
C21 C24 H24A 109.5
C21 C24 H24B 109.5
H24A C24 H24B 109.5
C21 C24 H24C 109.5
H24A C24 H24C 109.5
H24B C24 H24C 109.5
C25 N21 N22 108.34(10)
C25 N21 C21 131.11(11)
N22 N21 C21 120.54(10)
N23 N22 N21 107.48(10)
N22 N23 N24 109.21(10)
C25 N24 N23 107.13(10)
C25 N24 Cu1 129.53(8)
N23 N24 Cu1 123.08(8)
N24 C25 N21 107.83(10)
N24 C25 H25 126.1
N21 C25 H25 126.1
N31 C31 C32 107.41(10)
N31 C31 C34 107.50(10)
C32 C31 C34 111.86(12)
N31 C31 C33 107.59(10)
C32 C31 C33 110.46(11)
C34 C31 C33 111.78(11)
C31 C32 H32A 109.5
C31 C32 H32B 109.5
H32A C32 H32B 109.5
C31 C32 H32C 109.5
H32A C32 H32C 109.5
H32B C32 H32C 109.5
C31 C33 H33A 109.5
C31 C33 H33B 109.5
H33A C33 H33B 109.5
C31 C33 H33C 109.5
H33A C33 H33C 109.5
H33B C33 H33C 109.5
C31 C34 H34A 109.5
C31 C34 H34B 109.5
H34A C34 H34B 109.5
C31 C34 H34C 109.5
H34A C34 H34C 109.5
H34B C34 H34C 109.5
C35 N31 N32 108.36(9)
C35 N31 C31 130.82(10)
N32 N31 C31 120.73(9)
N33 N32 N31 107.35(9)
N32 N33 N34 109.51(9)
C35 N34 N33 106.56(9)
C35 N34 Cu1 126.54(8)
N33 N34 Cu1 126.58(7)
N34 C35 N31 108.21(10)
N34 C35 H35 125.9
N31 C35 H35 125.9
N41 C41 C43 107.82(10)
N41 C41 C44 107.87(10)
C43 C41 C44 111.93(12)
N41 C41 C42 107.71(10)
C43 C41 C42 110.69(11)
C44 C41 C42 110.65(11)
C41 C42 H42A 109.5
C41 C42 H42B 109.5
H42A C42 H42B 109.5
C41 C42 H42C 109.5
H42A C42 H42C 109.5
H42B C42 H42C 109.5
C41 C43 H43A 109.5
C41 C43 H43B 109.5
H43A C43 H43B 109.5
C41 C43 H43C 109.5
H43A C43 H43C 109.5
H43B C43 H43C 109.5
C41 C44 H44A 109.5
C41 C44 H44B 109.5
H44A C44 H44B 109.5
C41 C44 H44C 109.5
H44A C44 H44C 109.5
H44B C44 H44C 109.5
C45 N41 N42 108.36(9)
C45 N41 C41 130.35(10)
N42 N41 C41 121.25(9)
N43 N42 N41 107.28(9)
N42 N43 N44 109.78(9)
C45 N44 N43 106.49(9)
C45 N44 Cu1 131.33(8)
N43 N44 Cu1 122.08(7)
N44 C45 N41 108.09(10)
N44 C45 H45 126.0
N41 C45 H45 126.0
F1A B1 F3A 111.6(4)
F2B B1 F1B 109.9(4)
F2B B1 F3B 112.0(4)
F1B B1 F3B 109.5(5)
F1A B1 F4A 114.6(4)
F3A B1 F4A 108.7(4)
F2B B1 F4B 112.6(5)
F1B B1 F4B 103.1(6)
F3B B1 F4B 109.4(4)
F1A B1 F2A 108.9(3)
F3A B1 F2A 109.9(4)
F4A B1 F2A 102.7(4)
F6B B2 F5 140.1(3)
F7A B2 F5 114.33(16)
F7A B2 F8A 113.52(17)
F5 B2 F8A 111.19(12)
F7A B2 F6A 107.45(16)
F5 B2 F6A 104.52(14)
F8A B2 F6A 104.87(14)
F6B B2 F7B 114.0(4)
F5 B2 F7B 100.0(3)
F6B B2 F8B 106.6(5)
F5 B2 F8B 92.6(2)
F7B B2 F8B 90.5(3)
Cu1 O1W H1W 118.3(15)
Cu1 O1W H2W 121.1(14)
H1W O1W H2W 108.4(18)

loop_
_geom_bond_atom_site_label_1
_geom_bond_atom_site_label_2
_geom_bond_distance
Cu1 N24 1.9979(10)
Cu1 N34 2.0130(10)
Cu1 N14 2.0169(10)
Cu1 N44 2.0274(9)
Cu1 O1W 2.2400(10)
C11 N11 1.4962(15)
C11 C12 1.5157(19)
C11 C14 1.5205(17)
C11 C13 1.5243(19)
C12 H12A 0.9800
C12 H12B 0.9800
C12 H12C 0.9800
C13 H13A 0.9800
C13 H13B 0.9800
C13 H13C 0.9800
C14 H14A 0.9800
C14 H14B 0.9800
C14 H14C 0.9800
N11 C15 1.3276(14)
N11 N12 1.3549(14)
N12 N13 1.2878(15)
N13 N14 1.3629(14)
N14 C15 1.3196(15)
C15 H15 0.9500
C21 N21 1.4987(15)
C21 C22 1.516(2)
C21 C23 1.522(2)
C21 C24 1.5273(19)
C22 H22A 0.9800
C22 H22B 0.9800
C22 H22C 0.9800
C23 H23A 0.9800
C23 H23B 0.9800
C23 H23C 0.9800
C24 H24A 0.9800
C24 H24B 0.9800
C24 H24C 0.9800
N21 C25 1.3266(15)
N21 N22 1.3483(16)
N22 N23 1.2910(16)
N23 N24 1.3538(14)
N24 C25 1.3231(15)
C25 H25 0.9500
C31 N31 1.4968(14)
C31 C32 1.5216(18)
C31 C34 1.5223(17)
C31 C33 1.5240(18)
C32 H32A 0.9800
C32 H32B 0.9800
C32 H32C 0.9800
C33 H33A 0.9800
C33 H33B 0.9800
C33 H33C 0.9800
C34 H34A 0.9800
C34 H34B 0.9800
C34 H34C 0.9800
N31 C35 1.3295(15)
N31 N32 1.3455(13)
N32 N33 1.2905(14)
N33 N34 1.3612(13)
N34 C35 1.3199(15)
C35 H35 0.9500
C41 N41 1.5039(15)
C41 C43 1.5145(19)
C41 C44 1.5230(19)
C41 C42 1.5301(17)
C42 H42A 0.9800
C42 H42B 0.9800
C42 H42C 0.9800
C43 H43A 0.9800
C43 H43B 0.9800
C43 H43C 0.9800
C44 H44A 0.9800
C44 H44B 0.9800
C44 H44C 0.9800
N41 C45 1.3334(14)
N41 N42 1.3488(13)
N42 N43 1.2876(14)
N43 N44 1.3631(13)
N44 C45 1.3220(15)
C45 H45 0.9500
B1 F2B 1.334(6)
B1 F1A 1.363(5)
B1 F3A 1.368(6)
B1 F1B 1.378(6)
B1 F3B 1.382(6)
B1 F4A 1.389(6)
B1 F4B 1.391(5)
B1 F2A 1.419(4)
B2 F6B 1.157(4)
B2 F7A 1.348(2)
B2 F5 1.3677(17)
B2 F8A 1.399(2)
B2 F6A 1.449(2)
B2 F7B 1.538(6)
B2 F8B 1.595(5)
O1W H1W 0.823(14)
O1W H2W 0.837(15)

loop_
_geom_hbond_atom_site_label_D
_geom_hbond_atom_site_label_H
_geom_hbond_atom_site_label_A
_geom_hbond_distance_DH
_geom_hbond_distance_HA
_geom_hbond_distance_DA
_geom_hbond_angle_DHA
_geom_hbond_site_symmetry_A
C15 H15 F6A 0.95 2.40 3.0192(17) 123. 2_665
C15 H15 F7A 0.95 2.54 3.484(3) 170. 2_665
C15 H15 F7B 0.95 2.19 3.139(6) 178. 2_665
C25 H25 F1A 0.95 2.25 3.153(6) 158. 2_666
C25 H25 F1B 0.95 2.17 3.078(7) 159. 2_666
C35 H35 F8A 0.95 2.36 3.2972(17) 167.0 .
C35 H35 F6B 0.95 2.20 3.112(4) 160.0 .
C45 H45 F2A 0.95 2.45 3.357(7) 161. 1_554
C45 H45 F2B 0.95 2.25 3.173(7) 165. 1_554
O1W H1W F4A 0.823(14) 1.916(17) 2.691(7) 156(2) 1_554
O1W H1W F4B 0.823(14) 2.070(17) 2.884(10) 170(2) 1_554
O1W H1W F6A 0.823(14) 2.54(2) 2.9967(16) 116.0(18) .
O1W H2W F5 0.837(15) 2.441(19) 3.1073(15) 137.2(18) 2_665
O1W H2W F6A 0.837(15) 2.123(15) 2.9339(17) 163(2) 2_665

loop_
_geom_torsion_atom_site_label_1
_geom_torsion_atom_site_label_2
_geom_torsion_atom_site_label_3
_geom_torsion_atom_site_label_4
_geom_torsion
C12 C11 N11 C15 -5.14(17)
C14 C11 N11 C15 -124.98(13)
C13 C11 N11 C15 114.21(15)
C12 C11 N11 N12 176.04(11)
C14 C11 N11 N12 56.20(14)
C13 C11 N11 N12 -64.61(15)
C15 N11 N12 N13 0.10(13)
C11 N11 N12 N13 179.15(10)
N11 N12 N13 N14 -0.32(13)
N12 N13 N14 C15 0.43(13)
N12 N13 N14 Cu1 -176.16(8)
N13 N14 C15 N11 -0.36(13)
Cu1 N14 C15 N11 175.92(8)
N12 N11 C15 N14 0.17(13)
C11 N11 C15 N14 -178.77(11)
C22 C21 N21 C25 -2.20(18)
C23 C21 N21 C25 118.12(15)
C24 C21 N21 C25 -120.85(16)
C22 C21 N21 N22 178.50(12)
C23 C21 N21 N22 -61.18(16)
C24 C21 N21 N22 59.85(18)
C25 N21 N22 N23 -0.64(17)
C21 N21 N22 N23 178.81(12)
N21 N22 N23 N24 0.42(17)
N22 N23 N24 C25 -0.04(16)
N22 N23 N24 Cu1 -174.69(10)
N23 N24 C25 N21 -0.35(14)
Cu1 N24 C25 N21 173.83(8)
N22 N21 C25 N24 0.61(14)
C21 N21 C25 N24 -178.76(12)
C32 C31 N31 C35 -144.86(13)
C34 C31 N31 C35 94.60(15)
C33 C31 N31 C35 -25.93(16)
C32 C31 N31 N32 39.03(14)
C34 C31 N31 N32 -81.51(13)
C33 C31 N31 N32 157.96(10)
C35 N31 N32 N33 0.51(13)
C31 N31 N32 N33 177.41(10)
N31 N32 N33 N34 -0.12(13)
N32 N33 N34 C35 -0.31(13)
N32 N33 N34 Cu1 173.55(8)
N33 N34 C35 N31 0.62(13)
Cu1 N34 C35 N31 -173.25(7)
N32 N31 C35 N34 -0.70(13)
C31 N31 C35 N34 -177.18(10)
C43 C41 N41 C45 38.63(17)
C44 C41 N41 C45 -82.42(16)
C42 C41 N41 C45 158.12(12)
C43 C41 N41 N42 -144.12(12)
C44 C41 N41 N42 94.83(13)
C42 C41 N41 N42 -24.63(15)
C45 N41 N42 N43 -0.27(13)
C41 N41 N42 N43 -178.06(10)
N41 N42 N43 N44 0.19(13)
N42 N43 N44 C45 -0.04(13)
N42 N43 N44 Cu1 176.72(8)
N43 N44 C45 N41 -0.13(13)
Cu1 N44 C45 N41 -176.47(8)
N42 N41 C45 N44 0.25(13)
C41 N41 C45 N44 177.77(11)
